data_4318714
loop_
_publ_author_name
'Marie-Line Lehaire'
'Rosario Scopelliti'
'Kay Severin'

_publ_contact_author_address
;
Institut de Chimie Mol\'eculaire et Biologique
Ecole Polytechnique F\'ederale de Lausanne
CH-1015 Lausanne
Switzerland
;
_publ_contact_author_email kay.severin@epfl.ch
_publ_contact_author_fax '+4121 693 9305'
_publ_contact_author_name 'Kay Severin'
_publ_contact_author_phone '+4121 693 9302'
_publ_section_title
;
 Stabilization of Molecular LiF and LiFHF inside Metallamacrocyclic Hosts
;
_journal_name_full 'Inorganic Chemistry'
_journal_page_first 5466
_journal_page_last 5474
_journal_paper_doi 10.1021/ic025749k
_journal_volume 41
_journal_year 2002
_chemical_formula_sum 'C55.5 H62.5 F2 Li N3 O6 Ru3'
_chemical_formula_weight 1215.73
_chemical_name_systematic
; 
 ? 
;
_space_group_IT_number 2
_symmetry_cell_setting triclinic
_symmetry_space_group_name_Hall '-P 1'
_symmetry_space_group_name_H-M 'P -1'
_atom_sites_solution_hydrogens geom
_atom_sites_solution_primary direct
_atom_sites_solution_secondary difmap
_audit_creation_method SHELXL-97
_cell_angle_alpha 92.737(14)
_cell_angle_beta 94.985(15)
_cell_angle_gamma 99.633(17)
_cell_formula_units_Z 4
_cell_length_a 9.880(2)
_cell_length_b 22.193(4)
_cell_length_c 23.801(4)
_cell_measurement_reflns_used 2758
_cell_measurement_temperature 143(2)
_cell_measurement_theta_max 23.9716
_cell_measurement_theta_min 1.16255
_cell_volume 5115.4(17)
_computing_cell_refinement 'Oxford Diffraction CrysAlis RED'
_computing_data_collection 'marresearch mar345'
_computing_data_reduction 'Oxford Diffraction CrysAlis RED'
_computing_molecular_graphics 'Bruker SHELXTL'
_computing_publication_material 'Bruker SHELXTL'
_computing_structure_refinement 'SHELXL-97 (Sheldrick, 1997)'
_computing_structure_solution 'SHELXS-97 (Sheldrick, 1990)'
_diffrn_ambient_temperature 143(2)
_diffrn_measured_fraction_theta_full 0.936
_diffrn_measured_fraction_theta_max 0.936
_diffrn_measurement_device_type 'marresearch mar345 IPDS'
_diffrn_measurement_method '60 images with deltaphi = 3 deg. ang exp. time = 180 sec.'
_diffrn_radiation_monochromator graphite
_diffrn_radiation_source 'fine-focus sealed tube'
_diffrn_radiation_type MoK\a
_diffrn_radiation_wavelength 0.71070
_diffrn_reflns_av_R_equivalents 0.0360
_diffrn_reflns_av_sigmaI/netI 0.0326
_diffrn_reflns_limit_h_max 11
_diffrn_reflns_limit_h_min -11
_diffrn_reflns_limit_k_max 26
_diffrn_reflns_limit_k_min -26
_diffrn_reflns_limit_l_max 28
_diffrn_reflns_limit_l_min -28
_diffrn_reflns_number 31029
_diffrn_reflns_theta_full 25.03
_diffrn_reflns_theta_max 25.03
_diffrn_reflns_theta_min 3.13
_exptl_absorpt_coefficient_mu 0.935
_exptl_absorpt_correction_T_max 0.6510
_exptl_absorpt_correction_T_min 0.1800
_exptl_absorpt_correction_type refdelf
_exptl_absorpt_process_details
;
(See: Walker, N. & Stuart, D. (1983) Acta Cryst. A39, 158-166)
;
_exptl_crystal_colour orange
_exptl_crystal_density_diffrn 1.579
_exptl_crystal_density_method 'not measured'
_exptl_crystal_description prismatic
_exptl_crystal_F_000 2470
_exptl_crystal_size_max 0.23
_exptl_crystal_size_mid 0.20
_exptl_crystal_size_min 0.16
_refine_diff_density_max 1.253
_refine_diff_density_min -0.802
_refine_diff_density_rms 0.100
_refine_ls_extinction_coef 0.00043(8)
_refine_ls_extinction_expression Fc^*^=kFc[1+0.001xFc^2^\l^3^/sin(2\q)]^-1/4^
_refine_ls_extinction_method SHELXL
_refine_ls_goodness_of_fit_ref 1.094
_refine_ls_hydrogen_treatment mixed
_refine_ls_matrix_type full
_refine_ls_number_parameters 1278
_refine_ls_number_reflns 16913
_refine_ls_number_restraints 5
_refine_ls_restrained_S_all 1.095
_refine_ls_R_factor_all 0.0684
_refine_ls_R_factor_gt 0.0560
_refine_ls_shift/su_max 0.021
_refine_ls_shift/su_mean 0.000
_refine_ls_structure_factor_coef Fsqd
_refine_ls_weighting_details 'calc w=1/[\s^2^(Fo^2^)+(0.0485P)^2^+20.1015P] where P=(Fo^2^+2Fc^2^)/3'
_refine_ls_weighting_scheme calc
_refine_ls_wR_factor_gt 0.1310
_refine_ls_wR_factor_ref 0.1407
_reflns_number_gt 13620
_reflns_number_total 16913
_reflns_threshold_expression >2sigma(I)
_cod_data_source_file ic025749k_s1_6.cif
_cod_data_source_block 1_LiFHF
_cod_depositor_comments
;
The following automatic conversions were performed:

'_symmetry_cell_setting' value 'Triclinic' changed to 'triclinic'
according to the built-in table from CIF Core dictionary named
'cif_core.dic' version 2.4.1 from 2010-06-29.

Automatic conversion script
Id: cif_fix_values 1646 2011-03-28 12:23:43Z adriana 
;
_cod_original_cell_volume 5115.2(17)
_cod_original_formula_sum 'C55.50 H62.50 F2 Li N3 O6 Ru3'
_cod_database_code 4318714

loop_
_symmetry_equiv_pos_as_xyz
'x, y, z'
'-x, -y, -z'

loop_
_atom_site_label
_atom_site_type_symbol
_atom_site_fract_x
_atom_site_fract_y
_atom_site_fract_z
_atom_site_U_iso_or_equiv
_atom_site_adp_type
_atom_site_occupancy
_atom_site_symmetry_multiplicity
_atom_site_calc_flag
_atom_site_refinement_flags
_atom_site_disorder_assembly
_atom_site_disorder_group
Ru1A Ru 0.45026(5) 0.45222(2) 0.20020(2) 0.04324(13) Uani 1 1 d . . .
Ru2A Ru 0.84534(5) 0.65326(2) 0.21637(2) 0.03868(13) Uani 1 1 d . . .
Ru3A Ru 0.68070(4) 0.54987(2) 0.403268(19) 0.03785(12) Uani 1 1 d . . .
F1A F 0.8458(3) 0.47814(16) 0.26959(15) 0.0473(8) Uani 1 1 d D . .
H1A H 0.881(7) 0.461(3) 0.2270(19) 0.071 Uiso 1 1 d D . .
F2A F 0.9280(5) 0.4389(2) 0.18976(19) 0.0755(12) Uani 1 1 d D . .
O1A O 0.6004(4) 0.53154(17) 0.20458(17) 0.0411(9) Uani 1 1 d . . .
O2A O 0.3424(4) 0.5102(2) 0.15689(19) 0.0511(11) Uani 1 1 d . . .
O3A O 0.7824(4) 0.61557(17) 0.29140(16) 0.0369(8) Uani 1 1 d . . .
O4A O 0.7907(4) 0.72805(17) 0.25767(17) 0.0413(9) Uani 1 1 d . . .
O5A O 0.5851(4) 0.51017(17) 0.32558(16) 0.0379(8) Uani 1 1 d . . .
O6A O 0.4769(4) 0.54776(18) 0.41677(16) 0.0382(8) Uani 1 1 d . . .
N1A N 0.6295(5) 0.6336(2) 0.1858(2) 0.0418(11) Uani 1 1 d . . .
N2A N 0.6625(5) 0.6353(2) 0.3672(2) 0.0386(10) Uani 1 1 d . . .
N3A N 0.3755(5) 0.4915(2) 0.2726(2) 0.0398(11) Uani 1 1 d . . .
C1A C 0.5519(6) 0.5778(3) 0.1835(2) 0.0394(13) Uani 1 1 d . . .
C2A C 0.4120(6) 0.5664(3) 0.1569(3) 0.0477(14) Uani 1 1 d . . .
C3A C 0.3616(7) 0.6144(3) 0.1326(3) 0.0509(15) Uani 1 1 d . . .
H3A H 0.2707 0.6082 0.1142 0.061 Uiso 1 1 calc R . .
C4A C 0.4435(7) 0.6713(3) 0.1352(3) 0.0519(15) Uani 1 1 d . . .
H4A H 0.4091 0.7044 0.1185 0.062 Uiso 1 1 calc R . .
C5A C 0.5763(7) 0.6804(3) 0.1622(3) 0.0469(14) Uani 1 1 d . . .
H5A H 0.6312 0.7200 0.1643 0.056 Uiso 1 1 calc R . .
C6A C 0.7210(5) 0.6533(3) 0.3209(2) 0.0380(12) Uani 1 1 d . . .
C7A C 0.7266(6) 0.7143(3) 0.3029(2) 0.0397(13) Uani 1 1 d . . .
C8A C 0.6670(6) 0.7538(3) 0.3337(3) 0.0447(14) Uani 1 1 d . . .
H8A H 0.6681 0.7945 0.3227 0.054 Uiso 1 1 calc R . .
C9A C 0.6031(6) 0.7343(3) 0.3825(3) 0.0462(14) Uani 1 1 d . . .
H9A H 0.5606 0.7617 0.4041 0.055 Uiso 1 1 calc R . .
C10A C 0.6033(6) 0.6767(3) 0.3977(2) 0.0414(13) Uani 1 1 d . . .
H10A H 0.5612 0.6640 0.4306 0.050 Uiso 1 1 calc R . .
C11A C 0.4509(6) 0.5101(3) 0.3212(2) 0.0368(12) Uani 1 1 d . . .
C12A C 0.3922(6) 0.5288(3) 0.3710(3) 0.0403(13) Uani 1 1 d . . .
C13A C 0.2503(6) 0.5243(3) 0.3681(3) 0.0431(13) Uani 1 1 d . . .
H13A H 0.2067 0.5350 0.4003 0.052 Uiso 1 1 calc R . .
C14A C 0.1721(6) 0.5035(3) 0.3168(3) 0.0438(14) Uani 1 1 d . . .
H14A H 0.0744 0.4994 0.3144 0.053 Uiso 1 1 calc R . .
C15A C 0.2338(6) 0.4892(3) 0.2704(3) 0.0449(14) Uani 1 1 d . . .
H15A H 0.1788 0.4772 0.2356 0.054 Uiso 1 1 calc R . .
C16A C 0.4263(7) 0.3651(3) 0.2415(3) 0.0485(15) Uani 1 1 d . . .
C17A C 0.3200(7) 0.3632(3) 0.1970(3) 0.0545(16) Uani 1 1 d . . .
H17A H 0.2263 0.3520 0.2042 0.065 Uiso 1 1 calc R . .
C18A C 0.3523(8) 0.3777(3) 0.1426(3) 0.066(2) Uani 1 1 d . . .
H18A H 0.2794 0.3769 0.1136 0.079 Uiso 1 1 calc R . .
C19A C 0.4926(9) 0.3939(3) 0.1292(4) 0.071(2) Uani 1 1 d . . .
C20A C 0.5966(8) 0.3966(3) 0.1748(4) 0.064(2) Uani 1 1 d . . .
H20A H 0.6904 0.4085 0.1680 0.077 Uiso 1 1 calc R . .
C21A C 0.5652(7) 0.3821(3) 0.2296(3) 0.0560(17) Uani 1 1 d . . .
H21A H 0.6377 0.3837 0.2589 0.067 Uiso 1 1 calc R . .
C22A C 0.3906(8) 0.3540(3) 0.3010(3) 0.0607(18) Uani 1 1 d . . .
H22A H 0.3057 0.3696 0.3072 0.091 Uiso 1 1 calc R . .
H22B H 0.4660 0.3752 0.3280 0.091 Uiso 1 1 calc R . .
H22C H 0.3769 0.3099 0.3063 0.091 Uiso 1 1 calc R . .
C23A C 0.5224(17) 0.4112(4) 0.0697(5) 0.140(7) Uani 1 1 d D . .
H23A H 0.4236 0.4063 0.0541 0.169 Uiso 1 1 calc R . .
C24A C 0.5527(19) 0.3571(5) 0.0375(5) 0.193(10) Uani 1 1 d . . .
H24A H 0.4725 0.3241 0.0350 0.080 Uiso 1 1 calc R . .
H24B H 0.6325 0.3432 0.0569 0.080 Uiso 1 1 calc R . .
H24C H 0.5731 0.3681 -0.0006 0.080 Uiso 1 1 calc R . .
C25A C 0.563(3) 0.4737(7) 0.0511(10) 0.68(6) Uani 1 1 d D . .
H25A H 0.6330 0.4733 0.0242 0.080 Uiso 1 1 calc R . .
H25B H 0.6016 0.5015 0.0839 0.080 Uiso 1 1 calc R . .
H25C H 0.4823 0.4875 0.0327 0.080 Uiso 1 1 calc R . .
C26A C 0.8970(7) 0.6365(3) 0.1296(3) 0.0513(16) Uani 1 1 d . . .
C27A C 0.9574(6) 0.6967(3) 0.1507(3) 0.0466(14) Uani 1 1 d . . .
H27A H 0.9407 0.7306 0.1299 0.056 Uiso 1 1 calc R . .
C28A C 1.0437(6) 0.7068(3) 0.2032(3) 0.0458(14) Uani 1 1 d . . .
H28A H 1.0836 0.7475 0.2166 0.055 Uiso 1 1 calc R . .
C29A C 1.0700(6) 0.6580(3) 0.2351(3) 0.0452(14) Uani 1 1 d . . .
C30A C 1.0047(6) 0.5977(3) 0.2133(3) 0.0434(13) Uani 1 1 d . . .
H30A H 1.0174 0.5637 0.2348 0.052 Uiso 1 1 calc R . .
C31A C 0.9219(7) 0.5868(3) 0.1608(3) 0.0518(16) Uani 1 1 d . . .
H31A H 0.8835 0.5462 0.1470 0.062 Uiso 1 1 calc R . .
C32A C 0.8010(8) 0.6257(4) 0.0758(3) 0.0645(19) Uani 1 1 d . . .
H32A H 0.8484 0.6097 0.0454 0.097 Uiso 1 1 calc R . .
H32B H 0.7733 0.6644 0.0655 0.097 Uiso 1 1 calc R . .
H32C H 0.7190 0.5960 0.0817 0.097 Uiso 1 1 calc R . .
C33A C 1.1562(6) 0.6658(3) 0.2909(3) 0.0477(14) Uani 1 1 d . . .
H33A H 1.1207 0.6310 0.3138 0.057 Uiso 1 1 calc R . .
C34A C 1.3061(7) 0.6621(3) 0.2822(3) 0.0591(17) Uani 1 1 d . . .
H34A H 1.3092 0.6257 0.2578 0.089 Uiso 1 1 calc R . .
H34B H 1.3577 0.6596 0.3188 0.089 Uiso 1 1 calc R . .
H34C H 1.3474 0.6988 0.2644 0.089 Uiso 1 1 calc R . .
C35A C 1.1476(7) 0.7253(3) 0.3247(3) 0.0558(16) Uani 1 1 d . . .
H35A H 1.1943 0.7603 0.3061 0.084 Uiso 1 1 calc R . .
H35B H 1.1924 0.7248 0.3630 0.084 Uiso 1 1 calc R . .
H35C H 1.0506 0.7290 0.3267 0.084 Uiso 1 1 calc R . .
C36A C 0.8783(6) 0.5946(3) 0.4478(3) 0.0458(14) Uani 1 1 d . . .
C37A C 0.7850(6) 0.5726(3) 0.4878(3) 0.0455(14) Uani 1 1 d . . .
H37A H 0.7673 0.5996 0.5175 0.055 Uiso 1 1 calc R . .
C38A C 0.7186(6) 0.5102(3) 0.4831(3) 0.0466(14) Uani 1 1 d . . .
H38A H 0.6568 0.4961 0.5100 0.056 Uiso 1 1 calc R . .
C39A C 0.7420(6) 0.4685(3) 0.4397(3) 0.0472(14) Uani 1 1 d . . .
C40A C 0.8353(6) 0.4919(3) 0.4001(3) 0.0437(13) Uani 1 1 d . . .
H40A H 0.8525 0.4653 0.3700 0.052 Uiso 1 1 calc R . .
C41A C 0.9025(6) 0.5536(3) 0.4046(3) 0.0472(14) Uani 1 1 d . . .
H41A H 0.9651 0.5676 0.3779 0.057 Uiso 1 1 calc R . .
C42A C 0.9349(7) 0.6620(3) 0.4491(3) 0.0589(18) Uani 1 1 d . . .
H42A H 1.0219 0.6711 0.4734 0.088 Uiso 1 1 calc R . .
H42B H 0.8684 0.6853 0.4639 0.088 Uiso 1 1 calc R . .
H42C H 0.9513 0.6736 0.4107 0.088 Uiso 1 1 calc R . .
C43A C 0.6677(7) 0.4029(3) 0.4321(3) 0.0536(16) Uani 1 1 d . . .
H43A H 0.6669 0.3889 0.3915 0.064 Uiso 1 1 calc R . .
C44A C 0.7473(9) 0.3622(4) 0.4677(4) 0.074(2) Uani 1 1 d . . .
H44A H 0.7505 0.3753 0.5078 0.111 Uiso 1 1 calc R . .
H44B H 0.8415 0.3659 0.4566 0.111 Uiso 1 1 calc R . .
H44C H 0.7009 0.3195 0.4614 0.111 Uiso 1 1 calc R . .
C45A C 0.5174(7) 0.3963(3) 0.4461(3) 0.0532(16) Uani 1 1 d . . .
H45A H 0.5153 0.4045 0.4869 0.080 Uiso 1 1 calc R . .
H45B H 0.4694 0.3546 0.4350 0.080 Uiso 1 1 calc R . .
H45C H 0.4714 0.4256 0.4255 0.080 Uiso 1 1 calc R . .
Li1A Li 0.7186(9) 0.5280(4) 0.2716(4) 0.040(2) Uani 1 1 d . . .
Ru1B Ru 0.17334(5) -0.07605(2) 0.28408(2) 0.03935(13) Uani 1 1 d . . .
Ru2B Ru 0.33260(5) 0.02419(2) 0.09519(2) 0.03898(13) Uani 1 1 d . . .
Ru3B Ru 0.54824(5) 0.12891(2) 0.30045(2) 0.03979(13) Uani 1 1 d . . .
F1B F 0.1597(3) 0.09635(16) 0.23024(15) 0.0474(8) Uani 1 1 d D . .
H1B H 0.151(7) 0.1381(19) 0.204(3) 0.071 Uiso 1 1 d D . .
F2B F 0.1670(5) 0.1846(2) 0.1828(2) 0.0741(12) Uani 1 1 d D . .
O1B O 0.2298(4) -0.03995(18) 0.20761(16) 0.0392(9) Uani 1 1 d . . .
O2B O 0.2281(4) -0.15144(17) 0.24441(17) 0.0414(9) Uani 1 1 d . . .
O3B O 0.4204(4) 0.06747(18) 0.17361(16) 0.0387(9) Uani 1 1 d . . .
O4B O 0.5392(4) 0.02911(19) 0.08549(17) 0.0412(9) Uani 1 1 d . . .
O5B O 0.4072(4) 0.04732(17) 0.29525(17) 0.0393(9) Uani 1 1 d . . .
O6B O 0.6625(4) 0.07438(18) 0.34534(18) 0.0452(10) Uani 1 1 d . . .
N1B N 0.3538(5) -0.0592(2) 0.1335(2) 0.0407(11) Uani 1 1 d . . .
N2B N 0.6279(5) 0.0906(2) 0.2285(2) 0.0387(10) Uani 1 1 d . . .
N3B N 0.3893(5) -0.0549(2) 0.3124(2) 0.0435(11) Uani 1 1 d . . .
C1B C 0.2948(6) -0.0766(3) 0.1800(2) 0.0382(12) Uani 1 1 d . . .
C2B C 0.2954(6) -0.1371(3) 0.1994(3) 0.0426(13) Uani 1 1 d . . .
C3B C 0.3606(6) -0.1768(3) 0.1708(3) 0.0477(14) Uani 1 1 d . . .
H3B H 0.3622 -0.2168 0.1831 0.057 Uiso 1 1 calc R . .
C4B C 0.4251(7) -0.1576(3) 0.1231(3) 0.0551(17) Uani 1 1 d . . .
H4B H 0.4717 -0.1845 0.1029 0.066 Uiso 1 1 calc R . .
C5B C 0.4210(6) -0.1000(3) 0.1053(3) 0.0485(15) Uani 1 1 d . . .
H5B H 0.4654 -0.0876 0.0729 0.058 Uiso 1 1 calc R . .
C6B C 0.5561(5) 0.0690(2) 0.1801(2) 0.0367(12) Uani 1 1 d . . .
C7B C 0.6202(6) 0.0498(3) 0.1324(2) 0.0384(12) Uani 1 1 d . . .
C8B C 0.7605(6) 0.0549(3) 0.1376(3) 0.0461(14) Uani 1 1 d . . .
H8B H 0.8067 0.0434 0.1065 0.055 Uiso 1 1 calc R . .
C9B C 0.8349(6) 0.0771(3) 0.1886(3) 0.0467(14) Uani 1 1 d . . .
H9B H 0.9324 0.0806 0.1923 0.056 Uiso 1 1 calc R . .
C10B C 0.7701(6) 0.0939(3) 0.2334(3) 0.0430(13) Uani 1 1 d . . .
H10B H 0.8224 0.1081 0.2683 0.052 Uiso 1 1 calc R . .
C11B C 0.4620(6) 0.0010(3) 0.3162(2) 0.0381(12) Uani 1 1 d . . .
C12B C 0.5985(6) 0.0165(3) 0.3443(3) 0.0453(14) Uani 1 1 d . . .
C13B C 0.6539(7) -0.0288(3) 0.3704(3) 0.0523(16) Uani 1 1 d . . .
H13B H 0.7417 -0.0202 0.3917 0.063 Uiso 1 1 calc R . .
C14B C 0.5756(7) -0.0893(3) 0.3648(3) 0.0534(16) Uani 1 1 d . . .
H14B H 0.6128 -0.1218 0.3813 0.064 Uiso 1 1 calc R . .
C15B C 0.4494(7) -0.1005(3) 0.3362(3) 0.0482(14) Uani 1 1 d . . .
H15B H 0.4000 -0.1413 0.3324 0.058 Uiso 1 1 calc R . .
C16B C 0.1326(6) -0.0609(3) 0.3722(3) 0.0508(16) Uani 1 1 d . . .
C17B C 0.0690(7) -0.1200(3) 0.3514(3) 0.0477(14) Uani 1 1 d . . .
H17B H 0.0870 -0.1545 0.3710 0.057 Uiso 1 1 calc R . .
C18B C -0.0237(6) -0.1285(3) 0.3002(3) 0.0441(14) Uani 1 1 d . . .
H18B H -0.0675 -0.1688 0.2873 0.053 Uiso 1 1 calc R . .
C19B C -0.0508(6) -0.0794(3) 0.2692(3) 0.0419(13) Uani 1 1 d . . .
C20B C 0.0170(6) -0.0189(3) 0.2905(3) 0.0457(14) Uani 1 1 d . . .
H20B H 0.0019 0.0155 0.2700 0.055 Uiso 1 1 calc R . .
C21B C 0.1057(7) -0.0099(3) 0.3412(3) 0.0539(17) Uani 1 1 d . . .
H21B H 0.1478 0.0304 0.3548 0.065 Uiso 1 1 calc R . .
C22B C 0.2360(8) -0.0518(4) 0.4237(3) 0.066(2) Uani 1 1 d . . .
H22D H 0.1877 -0.0494 0.4578 0.099 Uiso 1 1 calc R . .
H22E H 0.3015 -0.0138 0.4217 0.099 Uiso 1 1 calc R . .
H22F H 0.2859 -0.0864 0.4250 0.099 Uiso 1 1 calc R . .
C23B C -0.1426(6) -0.0867(3) 0.2141(3) 0.0500(15) Uani 1 1 d . . .
H23B H -0.1045 -0.0533 0.1901 0.060 Uiso 1 1 calc R . .
C24B C -0.2892(7) -0.0775(4) 0.2249(4) 0.066(2) Uani 1 1 d . . .
H24D H -0.3314 -0.1107 0.2468 0.099 Uiso 1 1 calc R . .
H24E H -0.3448 -0.0779 0.1887 0.099 Uiso 1 1 calc R . .
H24F H -0.2849 -0.0381 0.2460 0.099 Uiso 1 1 calc R . .
C25B C -0.1430(8) -0.1475(3) 0.1813(3) 0.0576(17) Uani 1 1 d . . .
H25D H -0.0495 -0.1498 0.1716 0.086 Uiso 1 1 calc R . .
H25E H -0.2056 -0.1505 0.1466 0.086 Uiso 1 1 calc R . .
H25F H -0.1740 -0.1814 0.2047 0.086 Uiso 1 1 calc R . .
C26B C 0.1251(7) -0.0194(3) 0.0591(3) 0.0552(17) Uani 1 1 d . . .
C27B C 0.2166(7) -0.0152(3) 0.0165(3) 0.0522(16) Uani 1 1 d . . .
H27B H 0.2241 -0.0506 -0.0063 0.063 Uiso 1 1 calc R . .
C28B C 0.2969(6) 0.0420(3) 0.0082(3) 0.0514(16) Uani 1 1 d . . .
H28B H 0.3604 0.0439 -0.0196 0.062 Uiso 1 1 calc R . .
C29B C 0.2871(7) 0.0965(3) 0.0393(3) 0.0542(16) Uani 1 1 d . . .
C30B C 0.1975(8) 0.0908(4) 0.0827(3) 0.061(2) Uani 1 1 d . . .
H30B H 0.1918 0.1259 0.1062 0.073 Uiso 1 1 calc R . .
C31B C 0.1155(6) 0.0337(4) 0.0919(3) 0.0591(19) Uani 1 1 d . . .
H31B H 0.0539 0.0315 0.1206 0.071 Uiso 1 1 calc R . .
C32B C 0.0429(8) -0.0808(4) 0.0714(4) 0.090(3) Uani 1 1 d . . .
H32D H -0.0486 -0.0867 0.0503 0.135 Uiso 1 1 calc R . .
H32E H 0.0328 -0.0816 0.1120 0.135 Uiso 1 1 calc R . .
H32F H 0.0914 -0.1138 0.0599 0.135 Uiso 1 1 calc R . .
C33B C 0.3831(10) 0.1561(4) 0.0298(4) 0.076(2) Uani 1 1 d . . .
H33B H 0.4641 0.1440 0.0125 0.091 Uiso 1 1 calc R . .
C34B C 0.3100(11) 0.1905(4) -0.0144(4) 0.087(3) Uani 1 1 d . . .
H34D H 0.2295 0.2034 0.0007 0.131 Uiso 1 1 calc R . .
H34E H 0.2800 0.1636 -0.0486 0.131 Uiso 1 1 calc R . .
H34F H 0.3736 0.2267 -0.0237 0.131 Uiso 1 1 calc R . .
C35B C 0.4374(14) 0.1935(5) 0.0807(5) 0.134(6) Uani 1 1 d . . .
H35D H 0.3768 0.1834 0.1106 0.201 Uiso 1 1 calc R . .
H35E H 0.4423 0.2369 0.0733 0.201 Uiso 1 1 calc R . .
H35F H 0.5300 0.1858 0.0928 0.201 Uiso 1 1 calc R . .
C36B C 0.5911(7) 0.2193(3) 0.2645(3) 0.0536(16) Uani 1 1 d . . .
C37B C 0.6733(7) 0.2199(3) 0.3162(3) 0.0503(15) Uani 1 1 d . . .
H37B H 0.7703 0.2327 0.3178 0.060 Uiso 1 1 calc R . .
C38B C 0.6124(7) 0.2014(3) 0.3656(3) 0.0504(15) Uani 1 1 d . . .
H38B H 0.6697 0.2017 0.3998 0.060 Uiso 1 1 calc R . .
C39B C 0.4675(7) 0.1825(3) 0.3653(3) 0.0496(15) Uani 1 1 d . . .
C40B C 0.3868(7) 0.1812(3) 0.3124(3) 0.0501(15) Uani 1 1 d . . .
H40B H 0.2901 0.1673 0.3104 0.060 Uiso 1 1 calc R . .
C41B C 0.4460(7) 0.1998(3) 0.2634(3) 0.0526(16) Uani 1 1 d . . .
H41B H 0.3889 0.1993 0.2291 0.063 Uiso 1 1 calc R . .
C42B C 0.6571(9) 0.2346(4) 0.2113(3) 0.069(2) Uani 1 1 d . . .
H42D H 0.6918 0.2787 0.2125 0.103 Uiso 1 1 calc R . .
H42E H 0.5886 0.2229 0.1786 0.103 Uiso 1 1 calc R . .
H42F H 0.7337 0.2122 0.2081 0.103 Uiso 1 1 calc R . .
C43B C 0.4005(8) 0.1616(3) 0.4185(3) 0.0588(17) Uani 1 1 d . . .
H43B H 0.3087 0.1358 0.4061 0.071 Uiso 1 1 calc R . .
C44B C 0.3750(9) 0.2191(4) 0.4523(3) 0.069(2) Uani 1 1 d . . .
H44D H 0.3264 0.2067 0.4852 0.103 Uiso 1 1 calc R . .
H44E H 0.3189 0.2419 0.4281 0.103 Uiso 1 1 calc R . .
H44F H 0.4636 0.2452 0.4650 0.103 Uiso 1 1 calc R . .
C45B C 0.4836(9) 0.1233(4) 0.4548(4) 0.077(2) Uani 1 1 d . . .
H45D H 0.5034 0.0889 0.4315 0.115 Uiso 1 1 calc R . .
H45E H 0.4304 0.1077 0.4855 0.115 Uiso 1 1 calc R . .
H45F H 0.5704 0.1488 0.4708 0.115 Uiso 1 1 calc R . .
Li1B Li 0.2841(10) 0.0479(5) 0.2262(4) 0.045(2) Uani 1 1 d . . .
C100 C 0.0341(9) 0.1765(4) 0.5297(3) 0.069(2) Uani 1 1 d . . .
H100 H 0.0471 0.2103 0.5568 0.082 Uiso 1 1 calc R . .
C101 C -0.0617(9) 0.1726(4) 0.4848(4) 0.071(2) Uani 1 1 d . . .
H101 H -0.1154 0.2042 0.4808 0.086 Uiso 1 1 calc R . .
C102 C -0.0836(9) 0.1247(4) 0.4450(3) 0.074(2) Uani 1 1 d . . .
H102 H -0.1504 0.1234 0.4135 0.089 Uiso 1 1 calc R . .
C103 C -0.0078(9) 0.0786(4) 0.4511(4) 0.078(3) Uani 1 1 d . . .
H103 H -0.0244 0.0440 0.4248 0.094 Uiso 1 1 calc R . .
C104 C 0.0939(9) 0.0829(4) 0.4964(5) 0.085(3) Uani 1 1 d . . .
H104 H 0.1503 0.0523 0.4998 0.102 Uiso 1 1 calc R . .
C105 C 0.1125(8) 0.1310(4) 0.5357(4) 0.073(2) Uani 1 1 d . . .
H105 H 0.1794 0.1331 0.5673 0.088 Uiso 1 1 calc R . .
C106 C 0.0429(10) 0.2405(8) 0.2912(7) 0.124(6) Uani 1 1 d . . .
H106 H 0.0562 0.2049 0.2701 0.149 Uiso 1 1 calc R . .
C107 C 0.0603(9) 0.2418(5) 0.3466(6) 0.094(3) Uani 1 1 d . . .
H107 H 0.0827 0.2070 0.3645 0.113 Uiso 1 1 calc R . .
C108 C 0.0467(10) 0.2922(5) 0.3783(4) 0.085(3) Uani 1 1 d . . .
H108 H 0.0627 0.2936 0.4183 0.102 Uiso 1 1 calc R . .
C109 C 0.0102(10) 0.3403(5) 0.3526(6) 0.100(4) Uani 1 1 d . . .
H109 H -0.0030 0.3754 0.3745 0.120 Uiso 1 1 calc R . .
C110 C -0.0078(12) 0.3392(8) 0.2961(9) 0.142(7) Uani 1 1 d . . .
H110 H -0.0310 0.3739 0.2781 0.171 Uiso 1 1 calc R . .
C111 C 0.0076(14) 0.2868(13) 0.2636(5) 0.168(11) Uani 1 1 d . . .
H111 H -0.0066 0.2847 0.2235 0.201 Uiso 1 1 calc R . .
C112 C 0.8172(17) 0.1953(6) 0.0481(8) 0.152(7) Uani 1 1 d . . .
H112 H 0.7486 0.1603 0.0509 0.182 Uiso 1 1 calc R . .
C113 C 0.9214(12) 0.2082(6) 0.0877(6) 0.109(4) Uani 1 1 d . . .
H113 H 0.9277 0.1818 0.1177 0.130 Uiso 1 1 calc R . .
C114 C 1.0170(12) 0.2570(6) 0.0865(5) 0.112(4) Uani 1 1 d . . .
H114 H 1.0948 0.2639 0.1139 0.134 Uiso 1 1 calc R . .
C115 C 1.0040(14) 0.2975(8) 0.0459(7) 0.164(7) Uani 1 1 d . . .
H115 H 1.0650 0.3356 0.0479 0.197 Uiso 1 1 calc R . .
C116 C 0.8980(15) 0.2821(10) 0.0002(6) 0.145(6) Uani 1 1 d . . .
H116 H 0.8933 0.3070 -0.0311 0.173 Uiso 1 1 calc R . .
C117 C 0.8050(17) 0.2309(8) 0.0034(8) 0.146(6) Uani 1 1 d . . .
H117 H 0.7311 0.2195 -0.0255 0.175 Uiso 1 1 calc R . .
C118 C 0.0771(9) 0.4967(4) 0.0502(4) 0.078(2) Uani 1 1 d . . .
H118 H 0.1318 0.4941 0.0846 0.094 Uiso 1 1 calc R . .
C119 C -0.0536(11) 0.4662(5) 0.0414(4) 0.103(3) Uani 1 1 d . . .
H119 H -0.0941 0.4427 0.0699 0.123 Uiso 1 1 calc R . .
C120 C 0.1272(12) 0.5304(7) 0.0098(5) 0.125(5) Uani 1 1 d . . .
H120 H 0.2181 0.5532 0.0165 0.149 Uiso 1 1 calc R . .

loop_
_atom_site_aniso_label
_atom_site_aniso_U_11
_atom_site_aniso_U_22
_atom_site_aniso_U_33
_atom_site_aniso_U_23
_atom_site_aniso_U_13
_atom_site_aniso_U_12
Ru1A 0.0437(3) 0.0377(3) 0.0452(3) -0.0016(2) 0.0045(2) -0.0007(2)
Ru2A 0.0410(3) 0.0359(2) 0.0376(3) 0.0019(2) 0.00560(19) 0.00134(19)
Ru3A 0.0349(2) 0.0421(3) 0.0378(2) 0.0072(2) 0.00475(18) 0.00822(19)
F1A 0.0436(18) 0.0471(19) 0.053(2) 0.0031(17) 0.0034(15) 0.0131(15)
F2A 0.072(3) 0.088(3) 0.068(3) -0.008(2) 0.014(2) 0.018(2)
O1A 0.042(2) 0.034(2) 0.044(2) 0.0041(18) 0.0006(17) 0.0015(17)
O2A 0.042(2) 0.056(3) 0.050(3) 0.005(2) -0.0046(19) 0.000(2)
O3A 0.037(2) 0.036(2) 0.037(2) 0.0011(17) 0.0056(16) 0.0046(16)
O4A 0.048(2) 0.0296(19) 0.045(2) 0.0002(18) 0.0054(18) 0.0026(16)
O5A 0.0328(19) 0.041(2) 0.041(2) 0.0036(18) 0.0063(16) 0.0076(16)
O6A 0.0348(19) 0.044(2) 0.039(2) 0.0047(18) 0.0097(16) 0.0113(16)
N1A 0.043(3) 0.043(3) 0.039(3) 0.004(2) 0.001(2) 0.006(2)
N2A 0.039(2) 0.038(2) 0.040(3) 0.003(2) 0.003(2) 0.008(2)
N3A 0.036(2) 0.034(2) 0.051(3) 0.001(2) 0.004(2) 0.0098(19)
C1A 0.034(3) 0.042(3) 0.039(3) -0.002(3) -0.002(2) -0.001(2)
C2A 0.048(3) 0.054(4) 0.039(3) -0.003(3) -0.002(3) 0.008(3)
C3A 0.045(3) 0.053(4) 0.052(4) 0.000(3) -0.007(3) 0.008(3)
C4A 0.060(4) 0.051(4) 0.047(4) 0.005(3) 0.000(3) 0.018(3)
C5A 0.055(4) 0.038(3) 0.047(3) 0.000(3) 0.004(3) 0.006(3)
C6A 0.034(3) 0.040(3) 0.039(3) 0.005(3) 0.002(2) 0.004(2)
C7A 0.040(3) 0.038(3) 0.037(3) 0.002(3) 0.000(2) 0.000(2)
C8A 0.053(3) 0.036(3) 0.045(3) 0.001(3) 0.004(3) 0.008(3)
C9A 0.051(3) 0.043(3) 0.046(3) 0.002(3) 0.008(3) 0.014(3)
C10A 0.047(3) 0.042(3) 0.035(3) -0.001(3) 0.007(2) 0.009(3)
C11A 0.038(3) 0.035(3) 0.038(3) 0.006(2) 0.004(2) 0.008(2)
C12A 0.042(3) 0.037(3) 0.044(3) 0.008(3) 0.006(2) 0.009(2)
C13A 0.033(3) 0.044(3) 0.055(4) 0.010(3) 0.008(3) 0.010(2)
C14A 0.032(3) 0.041(3) 0.059(4) -0.002(3) 0.003(3) 0.006(2)
C15A 0.039(3) 0.043(3) 0.052(4) 0.004(3) 0.000(3) 0.005(2)
C16A 0.059(4) 0.030(3) 0.057(4) -0.002(3) 0.013(3) 0.008(3)
C17A 0.064(4) 0.039(3) 0.055(4) 0.000(3) 0.008(3) -0.006(3)
C18A 0.084(5) 0.046(4) 0.053(4) -0.006(3) -0.002(4) -0.020(4)
C19A 0.086(6) 0.049(4) 0.072(5) -0.022(4) 0.034(4) -0.012(4)
C20A 0.060(4) 0.037(3) 0.098(6) -0.011(4) 0.032(4) 0.005(3)
C21A 0.061(4) 0.035(3) 0.073(5) 0.003(3) 0.008(3) 0.010(3)
C22A 0.078(5) 0.044(4) 0.061(4) 0.006(3) 0.011(4) 0.010(3)
C23A 0.231(15) 0.063(6) 0.109(9) -0.045(6) 0.112(9) -0.064(8)
C24A 0.35(2) 0.096(9) 0.117(10) -0.040(8) 0.145(13) -0.061(12)
C25A 1.46(16) 0.65(8) 0.22(3) 0.19(4) 0.43(6) 0.77(10)
C26A 0.056(4) 0.057(4) 0.038(3) -0.001(3) 0.014(3) -0.001(3)
C27A 0.048(3) 0.050(3) 0.041(3) 0.007(3) 0.011(3) 0.000(3)
C28A 0.046(3) 0.039(3) 0.048(3) 0.000(3) 0.014(3) -0.006(3)
C29A 0.033(3) 0.045(3) 0.057(4) 0.002(3) 0.010(3) 0.003(2)
C30A 0.042(3) 0.040(3) 0.050(3) 0.002(3) 0.013(3) 0.004(2)
C31A 0.053(4) 0.051(4) 0.050(4) -0.010(3) 0.018(3) 0.003(3)
C32A 0.064(4) 0.077(5) 0.047(4) -0.006(4) 0.001(3) 0.000(4)
C33A 0.043(3) 0.048(3) 0.050(4) 0.007(3) 0.005(3) 0.000(3)
C34A 0.052(4) 0.064(4) 0.062(4) 0.008(4) 0.009(3) 0.008(3)
C35A 0.061(4) 0.055(4) 0.048(4) 0.001(3) 0.001(3) 0.005(3)
C36A 0.041(3) 0.052(4) 0.043(3) 0.011(3) -0.005(3) 0.006(3)
C37A 0.046(3) 0.056(4) 0.036(3) 0.007(3) -0.001(2) 0.012(3)
C38A 0.044(3) 0.056(4) 0.042(3) 0.012(3) 0.005(3) 0.011(3)
C39A 0.048(3) 0.055(4) 0.042(3) 0.014(3) 0.000(3) 0.018(3)
C40A 0.036(3) 0.054(4) 0.046(3) 0.004(3) 0.005(2) 0.018(3)
C41A 0.034(3) 0.060(4) 0.051(4) 0.014(3) 0.005(3) 0.011(3)
C42A 0.050(4) 0.055(4) 0.066(4) 0.013(4) -0.010(3) 0.000(3)
C43A 0.053(4) 0.047(4) 0.065(4) 0.017(3) 0.009(3) 0.018(3)
C44A 0.086(6) 0.057(4) 0.085(6) 0.019(4) -0.001(5) 0.034(4)
C45A 0.056(4) 0.045(3) 0.058(4) 0.005(3) 0.010(3) 0.006(3)
Li1A 0.038(5) 0.036(5) 0.042(5) -0.003(4) -0.001(4) 0.004(4)
Ru1B 0.0421(3) 0.0359(2) 0.0393(3) 0.0009(2) 0.00760(19) 0.00299(19)
Ru2B 0.0349(2) 0.0453(3) 0.0373(2) 0.0040(2) 0.00426(18) 0.00776(19)
Ru3B 0.0391(2) 0.0354(2) 0.0439(3) -0.0004(2) 0.00228(19) 0.00518(19)
F1B 0.0371(17) 0.0494(19) 0.058(2) 0.0021(17) 0.0041(15) 0.0137(15)
F2B 0.085(3) 0.068(3) 0.073(3) 0.008(2) 0.005(2) 0.022(2)
O1B 0.040(2) 0.041(2) 0.037(2) 0.0002(18) 0.0076(16) 0.0039(16)
O2B 0.048(2) 0.035(2) 0.040(2) -0.0032(18) 0.0079(17) 0.0020(17)
O3B 0.0328(19) 0.044(2) 0.038(2) -0.0008(18) 0.0026(15) 0.0055(16)
O4B 0.0326(19) 0.049(2) 0.043(2) 0.0048(19) 0.0070(16) 0.0055(17)
O5B 0.035(2) 0.038(2) 0.045(2) 0.0028(18) 0.0014(16) 0.0066(16)
O6B 0.045(2) 0.039(2) 0.049(2) 0.0031(19) -0.0057(18) 0.0044(18)
N1B 0.040(3) 0.042(3) 0.039(3) 0.003(2) 0.003(2) 0.004(2)
N2B 0.035(2) 0.039(2) 0.042(3) 0.000(2) 0.000(2) 0.0090(19)
N3B 0.050(3) 0.041(3) 0.040(3) 0.005(2) 0.004(2) 0.008(2)
C1B 0.037(3) 0.041(3) 0.036(3) -0.002(3) 0.003(2) 0.004(2)
C2B 0.046(3) 0.037(3) 0.043(3) -0.002(3) 0.003(3) 0.004(2)
C3B 0.048(3) 0.039(3) 0.057(4) -0.003(3) 0.010(3) 0.008(3)
C4B 0.058(4) 0.051(4) 0.057(4) -0.004(3) 0.021(3) 0.004(3)
C5B 0.040(3) 0.050(4) 0.057(4) -0.002(3) 0.015(3) 0.007(3)
C6B 0.034(3) 0.033(3) 0.044(3) 0.006(3) 0.002(2) 0.010(2)
C7B 0.039(3) 0.037(3) 0.041(3) 0.006(3) 0.004(2) 0.010(2)
C8B 0.041(3) 0.055(4) 0.045(3) 0.009(3) 0.006(3) 0.013(3)
C9B 0.038(3) 0.047(3) 0.056(4) 0.005(3) 0.006(3) 0.009(3)
C10B 0.034(3) 0.041(3) 0.052(4) -0.003(3) 0.002(2) 0.004(2)
C11B 0.040(3) 0.038(3) 0.039(3) 0.001(3) 0.005(2) 0.016(2)
C12B 0.044(3) 0.047(3) 0.045(3) 0.003(3) 0.003(3) 0.010(3)
C13B 0.056(4) 0.054(4) 0.046(4) -0.002(3) -0.008(3) 0.014(3)
C14B 0.057(4) 0.047(4) 0.056(4) 0.007(3) -0.008(3) 0.016(3)
C15B 0.062(4) 0.038(3) 0.043(3) 0.007(3) 0.000(3) 0.006(3)
C16B 0.047(3) 0.058(4) 0.044(3) -0.008(3) 0.015(3) -0.002(3)
C17B 0.057(4) 0.049(3) 0.037(3) 0.008(3) 0.015(3) 0.003(3)
C18B 0.044(3) 0.041(3) 0.046(3) 0.003(3) 0.016(3) -0.002(2)
C19B 0.036(3) 0.041(3) 0.051(3) 0.003(3) 0.013(2) 0.008(2)
C20B 0.048(3) 0.037(3) 0.056(4) 0.003(3) 0.018(3) 0.012(3)
C21B 0.052(4) 0.048(4) 0.059(4) -0.012(3) 0.020(3) -0.001(3)
C22B 0.069(5) 0.080(5) 0.041(4) -0.006(4) 0.012(3) -0.007(4)
C23B 0.044(3) 0.050(4) 0.055(4) 0.011(3) 0.010(3) 0.002(3)
C24B 0.044(4) 0.081(5) 0.076(5) 0.014(4) 0.006(3) 0.015(3)
C25B 0.067(4) 0.056(4) 0.049(4) 0.005(3) 0.006(3) 0.004(3)
C26B 0.043(3) 0.069(4) 0.047(4) 0.014(3) -0.009(3) -0.005(3)
C27B 0.052(4) 0.064(4) 0.036(3) -0.002(3) -0.008(3) 0.006(3)
C28B 0.045(3) 0.070(4) 0.038(3) 0.007(3) 0.002(3) 0.006(3)
C29B 0.051(4) 0.055(4) 0.056(4) 0.017(3) -0.007(3) 0.010(3)
C30B 0.063(4) 0.071(5) 0.053(4) -0.006(4) -0.019(3) 0.041(4)
C31B 0.033(3) 0.103(6) 0.047(4) 0.013(4) 0.005(3) 0.027(4)
C32B 0.058(5) 0.101(7) 0.093(6) 0.033(6) -0.020(4) -0.031(5)
C33B 0.091(6) 0.056(4) 0.073(5) 0.014(4) -0.025(4) 0.005(4)
C34B 0.109(7) 0.065(5) 0.077(6) 0.022(5) -0.022(5) -0.006(5)
C35B 0.180(12) 0.070(6) 0.121(9) 0.040(7) -0.066(9) -0.037(7)
C36B 0.063(4) 0.034(3) 0.067(4) 0.002(3) 0.010(3) 0.016(3)
C37B 0.049(4) 0.037(3) 0.064(4) -0.003(3) 0.009(3) 0.004(3)
C38B 0.051(4) 0.044(3) 0.052(4) -0.008(3) 0.000(3) 0.002(3)
C39B 0.055(4) 0.037(3) 0.057(4) -0.008(3) 0.006(3) 0.010(3)
C40B 0.050(4) 0.041(3) 0.061(4) -0.004(3) 0.008(3) 0.013(3)
C41B 0.056(4) 0.042(3) 0.062(4) -0.001(3) 0.002(3) 0.017(3)
C42B 0.087(6) 0.061(4) 0.064(5) 0.013(4) 0.019(4) 0.019(4)
C43B 0.062(4) 0.055(4) 0.059(4) 0.002(3) 0.018(3) 0.003(3)
C44B 0.076(5) 0.062(5) 0.069(5) -0.002(4) 0.026(4) 0.008(4)
C45B 0.089(6) 0.081(6) 0.069(5) 0.023(5) 0.028(4) 0.024(5)
Li1B 0.040(5) 0.051(6) 0.043(5) -0.003(5) -0.001(4) 0.006(4)
C100 0.102(6) 0.052(4) 0.043(4) 0.002(3) 0.006(4) -0.012(4)
C101 0.083(6) 0.061(5) 0.071(5) 0.013(4) -0.001(4) 0.016(4)
C102 0.078(5) 0.088(6) 0.051(4) 0.007(4) -0.009(4) 0.003(5)
C103 0.079(6) 0.066(5) 0.083(6) -0.029(5) 0.034(5) -0.011(4)
C104 0.058(5) 0.074(6) 0.127(8) 0.012(6) 0.018(5) 0.014(4)
C105 0.063(5) 0.073(5) 0.076(5) 0.015(5) -0.009(4) -0.005(4)
C106 0.048(5) 0.189(15) 0.115(10) -0.092(10) 0.028(6) -0.022(7)
C107 0.053(5) 0.076(6) 0.158(11) 0.014(7) 0.016(6) 0.019(4)
C108 0.082(6) 0.099(7) 0.075(6) 0.014(6) 0.017(5) 0.012(5)
C109 0.076(6) 0.075(6) 0.155(12) 0.001(7) 0.035(7) 0.017(5)
C110 0.065(6) 0.146(12) 0.208(17) 0.127(13) -0.020(10) -0.021(8)
C111 0.068(8) 0.34(3) 0.055(6) 0.035(11) 0.002(5) -0.075(13)
C112 0.146(13) 0.076(8) 0.219(18) -0.023(10) -0.054(13) 0.023(8)
C113 0.090(7) 0.101(8) 0.127(10) 0.008(7) -0.006(7) 0.004(6)
C114 0.111(8) 0.125(9) 0.084(7) 0.032(7) -0.016(6) -0.018(7)
C115 0.112(10) 0.186(15) 0.174(14) 0.100(13) -0.034(10) -0.033(10)
C116 0.110(10) 0.23(2) 0.112(10) 0.071(12) 0.030(9) 0.066(12)
C117 0.120(11) 0.139(13) 0.166(15) -0.017(12) -0.059(11) 0.033(10)
C118 0.082(6) 0.084(6) 0.065(5) -0.012(5) -0.016(4) 0.020(5)
C119 0.107(8) 0.110(8) 0.073(6) 0.001(6) -0.014(5) -0.019(6)
C120 0.092(8) 0.169(12) 0.083(7) 0.011(8) -0.020(6) -0.048(8)

loop_
_atom_type_symbol
_atom_type_description
_atom_type_scat_dispersion_real
_atom_type_scat_dispersion_imag
_atom_type_scat_source
C C 0.0033 0.0016 'International Tables Vol C Tables 4.2.6.8 and 6.1.1.4'
H H 0.0000 0.0000 'International Tables Vol C Tables 4.2.6.8 and 6.1.1.4'
Li Li -0.0003 0.0001 'International Tables Vol C Tables 4.2.6.8 and 6.1.1.4'
N N 0.0061 0.0033 'International Tables Vol C Tables 4.2.6.8 and 6.1.1.4'
O O 0.0106 0.0060 'International Tables Vol C Tables 4.2.6.8 and 6.1.1.4'
F F 0.0171 0.0103 'International Tables Vol C Tables 4.2.6.8 and 6.1.1.4'
Ru Ru -1.2594 0.8363 'International Tables Vol C Tables 4.2.6.8 and 6.1.1.4'

loop_
_geom_angle_atom_site_label_1
_geom_angle_atom_site_label_2
_geom_angle_atom_site_label_3
_geom_angle
_geom_angle_site_symmetry_1
_geom_angle_site_symmetry_3
_geom_angle_publ_flag
O2A Ru1A O1A 79.40(16) . . ?
O2A Ru1A C18A 89.7(3) . . ?
O1A Ru1A C18A 141.1(2) . . ?
O2A Ru1A N3A 83.77(18) . . ?
O1A Ru1A N3A 86.72(17) . . ?
C18A Ru1A N3A 129.5(3) . . ?
O2A Ru1A C20A 132.2(3) . . ?
O1A Ru1A C20A 91.1(2) . . ?
C18A Ru1A C20A 68.8(3) . . ?
N3A Ru1A C20A 142.9(3) . . ?
O2A Ru1A C17A 108.1(2) . . ?
O1A Ru1A C17A 171.7(2) . . ?
C18A Ru1A C17A 38.0(3) . . ?
N3A Ru1A C17A 97.5(2) . . ?
C20A Ru1A C17A 81.2(3) . . ?
O2A Ru1A C21A 168.7(2) . . ?
O1A Ru1A C21A 103.7(2) . . ?
C18A Ru1A C21A 81.1(3) . . ?
N3A Ru1A C21A 107.1(2) . . ?
C20A Ru1A C21A 37.9(3) . . ?
C17A Ru1A C21A 68.3(3) . . ?
O2A Ru1A C19A 99.8(3) . . ?
O1A Ru1A C19A 106.1(2) . . ?
C18A Ru1A C19A 38.8(3) . . ?
N3A Ru1A C19A 167.1(2) . . ?
C20A Ru1A C19A 38.1(3) . . ?
C17A Ru1A C19A 69.6(3) . . ?
C21A Ru1A C19A 68.9(3) . . ?
O2A Ru1A C16A 143.2(2) . . ?
O1A Ru1A C16A 135.8(2) . . ?
C18A Ru1A C16A 68.7(3) . . ?
N3A Ru1A C16A 87.6(2) . . ?
C20A Ru1A C16A 68.6(3) . . ?
C17A Ru1A C16A 38.0(3) . . ?
C21A Ru1A C16A 37.8(2) . . ?
C19A Ru1A C16A 82.1(3) . . ?
O2A Ru1A Li1A 110.6(2) . . ?
O1A Ru1A Li1A 35.1(2) . . ?
C18A Ru1A Li1A 151.0(3) . . ?
N3A Ru1A Li1A 75.0(2) . . ?
C20A Ru1A Li1A 82.1(3) . . ?
C17A Ru1A Li1A 139.4(3) . . ?
C21A Ru1A Li1A 75.9(3) . . ?
C19A Ru1A Li1A 114.6(3) . . ?
C16A Ru1A Li1A 101.5(3) . . ?
O4A Ru2A O3A 78.92(15) . . ?
O4A Ru2A N1A 83.67(17) . . ?
O3A Ru2A N1A 85.66(17) . . ?
O4A Ru2A C30A 143.8(2) . . ?
O3A Ru2A C30A 91.66(19) . . ?
N1A Ru2A C30A 130.9(2) . . ?
O4A Ru2A C27A 100.9(2) . . ?
O3A Ru2A C27A 166.4(2) . . ?
N1A Ru2A C27A 107.9(2) . . ?
C30A Ru2A C27A 80.4(2) . . ?
O4A Ru2A C28A 90.5(2) . . ?
O3A Ru2A C28A 127.9(2) . . ?
N1A Ru2A C28A 144.2(2) . . ?
C30A Ru2A C28A 67.8(2) . . ?
C27A Ru2A C28A 38.7(2) . . ?
O4A Ru2A C26A 132.4(2) . . ?
O3A Ru2A C26A 147.4(2) . . ?
N1A Ru2A C26A 89.1(2) . . ?
C30A Ru2A C26A 68.0(3) . . ?
C27A Ru2A C26A 37.9(2) . . ?
C28A Ru2A C26A 69.1(2) . . ?
O4A Ru2A C31A 168.5(2) . . ?
O3A Ru2A C31A 112.3(2) . . ?
N1A Ru2A C31A 99.1(2) . . ?
C30A Ru2A C31A 37.9(2) . . ?
C27A Ru2A C31A 67.6(2) . . ?
C28A Ru2A C31A 80.7(2) . . ?
C26A Ru2A C31A 37.1(3) . . ?
O4A Ru2A C29A 107.9(2) . . ?
O3A Ru2A C29A 98.2(2) . . ?
N1A Ru2A C29A 168.3(2) . . ?
C30A Ru2A C29A 38.4(2) . . ?
C27A Ru2A C29A 68.8(2) . . ?
C28A Ru2A C29A 37.2(2) . . ?
C26A Ru2A C29A 81.7(2) . . ?
C31A Ru2A C29A 69.1(2) . . ?
O4A Ru2A Li1A 110.6(2) . . ?
O3A Ru2A Li1A 35.68(19) . . ?
N1A Ru2A Li1A 73.9(2) . . ?
C30A Ru2A Li1A 75.8(2) . . ?
C27A Ru2A Li1A 148.3(2) . . ?
C28A Ru2A Li1A 139.9(2) . . ?
C26A Ru2A Li1A 112.2(2) . . ?
C31A Ru2A Li1A 80.8(2) . . ?
C29A Ru2A Li1A 102.8(2) . . ?
O6A Ru3A O5A 79.86(15) . . ?
O6A Ru3A N2A 84.04(17) . . ?
O5A Ru3A N2A 84.99(16) . . ?
O6A Ru3A C40A 141.9(2) . . ?
O5A Ru3A C40A 90.31(19) . . ?
N2A Ru3A C40A 132.1(2) . . ?
O6A Ru3A C38A 90.7(2) . . ?
O5A Ru3A C38A 131.0(2) . . ?
N2A Ru3A C38A 142.1(2) . . ?
C40A Ru3A C38A 68.3(2) . . ?
O6A Ru3A C37A 102.3(2) . . ?
O5A Ru3A C37A 168.5(2) . . ?
N2A Ru3A C37A 106.4(2) . . ?
C40A Ru3A C37A 81.1(2) . . ?
C38A Ru3A C37A 38.4(2) . . ?
O6A Ru3A C41A 170.3(2) . . ?
O5A Ru3A C41A 109.3(2) . . ?
N2A Ru3A C41A 99.7(2) . . ?
C40A Ru3A C41A 38.1(2) . . ?
C38A Ru3A C41A 80.8(2) . . ?
C37A Ru3A C41A 68.1(2) . . ?
O6A Ru3A C39A 106.7(2) . . ?
O5A Ru3A C39A 99.2(2) . . ?
N2A Ru3A C39A 169.0(2) . . ?
C40A Ru3A C39A 38.4(2) . . ?
C38A Ru3A C39A 37.9(2) . . ?
C37A Ru3A C39A 69.3(2) . . ?
C41A Ru3A C39A 69.3(2) . . ?
O6A Ru3A C36A 134.6(2) . . ?
O5A Ru3A C36A 144.0(2) . . ?
N2A Ru3A C36A 88.3(2) . . ?
C40A Ru3A C36A 68.5(2) . . ?
C38A Ru3A C36A 69.1(2) . . ?
C37A Ru3A C36A 38.2(2) . . ?
C41A Ru3A C36A 37.4(2) . . ?
C39A Ru3A C36A 82.3(2) . . ?
O6A Ru3A Li1A 111.8(2) . . ?
O5A Ru3A Li1A 35.17(19) . . ?
N2A Ru3A Li1A 74.8(2) . . ?
C40A Ru3A Li1A 74.4(2) . . ?
C38A Ru3A Li1A 140.4(2) . . ?
C37A Ru3A Li1A 145.7(2) . . ?
C41A Ru3A Li1A 77.9(2) . . ?
C39A Ru3A Li1A 102.8(2) . . ?
C36A Ru3A Li1A 109.1(2) . . ?
C1A O1A Li1A 130.3(4) . . ?
C1A O1A Ru1A 112.2(3) . . ?
Li1A O1A Ru1A 105.7(3) . . ?
C2A O2A Ru1A 113.2(4) . . ?
C6A O3A Li1A 127.7(4) . . ?
C6A O3A Ru2A 111.5(3) . . ?
Li1A O3A Ru2A 105.5(3) . . ?
C7A O4A Ru2A 113.3(3) . . ?
C11A O5A Li1A 130.7(4) . . ?
C11A O5A Ru3A 111.8(3) . . ?
Li1A O5A Ru3A 106.3(3) . . ?
C12A O6A Ru3A 112.5(3) . . ?
C1A N1A C5A 119.5(5) . . ?
C1A N1A Ru2A 123.9(4) . . ?
C5A N1A Ru2A 116.2(4) . . ?
C6A N2A C10A 118.5(5) . . ?
C6A N2A Ru3A 123.2(4) . . ?
C10A N2A Ru3A 117.7(4) . . ?
C11A N3A C15A 118.3(5) . . ?
C11A N3A Ru1A 124.9(4) . . ?
C15A N3A Ru1A 116.1(4) . . ?
O1A C1A N1A 121.3(5) . . ?
O1A C1A C2A 117.6(5) . . ?
N1A C1A C2A 121.1(6) . . ?
O2A C2A C3A 124.7(6) . . ?
O2A C2A C1A 117.2(6) . . ?
C3A C2A C1A 118.0(6) . . ?
C4A C3A C2A 119.8(6) . . ?
C3A C4A C5A 120.1(6) . . ?
N1A C5A C4A 121.4(6) . . ?
O3A C6A N2A 120.4(5) . . ?
O3A C6A C7A 117.4(5) . . ?
N2A C6A C7A 122.1(5) . . ?
O4A C7A C8A 124.7(5) . . ?
O4A C7A C6A 117.4(5) . . ?
C8A C7A C6A 118.0(5) . . ?
C7A C8A C9A 119.8(6) . . ?
C10A C9A C8A 119.3(6) . . ?
C9A C10A N2A 122.3(5) . . ?
O5A C11A N3A 119.9(5) . . ?
O5A C11A C12A 117.3(5) . . ?
N3A C11A C12A 122.8(5) . . ?
O6A C12A C13A 124.4(5) . . ?
O6A C12A C11A 117.8(5) . . ?
C13A C12A C11A 117.7(5) . . ?
C12A C13A C14A 118.7(6) . . ?
C15A C14A C13A 120.9(5) . . ?
C14A C15A N3A 121.5(6) . . ?
C21A C16A C17A 118.6(7) . . ?
C21A C16A C22A 121.1(7) . . ?
C17A C16A C22A 120.2(6) . . ?
C21A C16A Ru1A 70.5(4) . . ?
C17A C16A Ru1A 69.7(4) . . ?
C22A C16A Ru1A 127.7(4) . . ?
C18A C17A C16A 120.5(7) . . ?
C18A C17A Ru1A 70.0(4) . . ?
C16A C17A Ru1A 72.3(4) . . ?
C17A C18A C19A 122.0(8) . . ?
C17A C18A Ru1A 72.0(4) . . ?
C19A C18A Ru1A 72.6(4) . . ?
C20A C19A C18A 116.2(7) . . ?
C20A C19A C23A 123.6(9) . . ?
C18A C19A C23A 120.1(10) . . ?
C20A C19A Ru1A 69.7(4) . . ?
C18A C19A Ru1A 68.5(4) . . ?
C23A C19A Ru1A 128.9(6) . . ?
C21A C20A C19A 122.1(7) . . ?
C21A C20A Ru1A 72.0(4) . . ?
C19A C20A Ru1A 72.2(4) . . ?
C20A C21A C16A 120.5(7) . . ?
C20A C21A Ru1A 70.2(4) . . ?
C16A C21A Ru1A 71.7(4) . . ?
C25A C23A C24A 121.1(11) . . ?
C25A C23A C19A 126.7(11) . . ?
C24A C23A C19A 109.2(10) . . ?
C31A C26A C27A 119.1(6) . . ?
C31A C26A C32A 120.0(6) . . ?
C27A C26A C32A 120.9(7) . . ?
C31A C26A Ru2A 71.6(4) . . ?
C27A C26A Ru2A 69.7(3) . . ?
C32A C26A Ru2A 128.1(5) . . ?
C26A C27A C28A 120.7(6) . . ?
C26A C27A Ru2A 72.4(4) . . ?
C28A C27A Ru2A 70.9(3) . . ?
C29A C28A C27A 121.2(6) . . ?
C29A C28A Ru2A 72.9(3) . . ?
C27A C28A Ru2A 70.4(3) . . ?
C28A C29A C30A 116.8(6) . . ?
C28A C29A C33A 123.6(6) . . ?
C30A C29A C33A 119.5(6) . . ?
C28A C29A Ru2A 69.9(3) . . ?
C30A C29A Ru2A 69.0(3) . . ?
C33A C29A Ru2A 129.8(4) . . ?
C31A C30A C29A 122.5(6) . . ?
C31A C30A Ru2A 72.7(4) . . ?
C29A C30A Ru2A 72.7(3) . . ?
C26A C31A C30A 119.6(6) . . ?
C26A C31A Ru2A 71.3(4) . . ?
C30A C31A Ru2A 69.4(3) . . ?
C29A C33A C34A 110.2(5) . . ?
C29A C33A C35A 113.1(5) . . ?
C34A C33A C35A 110.5(5) . . ?
C41A C36A C37A 118.8(6) . . ?
C41A C36A C42A 121.6(6) . . ?
C37A C36A C42A 119.2(6) . . ?
C41A C36A Ru3A 70.6(3) . . ?
C37A C36A Ru3A 70.3(3) . . ?
C42A C36A Ru3A 125.0(4) . . ?
C38A C37A C36A 119.7(6) . . ?
C38A C37A Ru3A 70.3(3) . . ?
C36A C37A Ru3A 71.5(3) . . ?
C39A C38A C37A 122.0(6) . . ?
C39A C38A Ru3A 72.2(4) . . ?
C37A C38A Ru3A 71.4(4) . . ?
C38A C39A C40A 116.9(6) . . ?
C38A C39A C43A 123.0(6) . . ?
C40A C39A C43A 120.0(6) . . ?
C38A C39A Ru3A 69.9(4) . . ?
C40A C39A Ru3A 69.6(3) . . ?
C43A C39A Ru3A 128.6(4) . . ?
C41A C40A C39A 121.6(6) . . ?
C41A C40A Ru3A 71.6(3) . . ?
C39A C40A Ru3A 72.0(3) . . ?
C36A C41A C40A 121.0(6) . . ?
C36A C41A Ru3A 71.9(3) . . ?
C40A C41A Ru3A 70.3(3) . . ?
C39A C43A C44A 109.8(6) . . ?
C39A C43A C45A 112.4(5) . . ?
C44A C43A C45A 111.2(6) . . ?
F1A Li1A O1A 118.1(5) . . ?
F1A Li1A O5A 115.9(5) . . ?
O1A Li1A O5A 100.8(5) . . ?
F1A Li1A O3A 118.4(5) . . ?
O1A Li1A O3A 100.5(5) . . ?
O5A Li1A O3A 100.0(5) . . ?
F1A Li1A Ru1A 104.5(4) . . ?
O1A Li1A Ru1A 39.2(2) . . ?
O5A Li1A Ru1A 74.9(3) . . ?
O3A Li1A Ru1A 133.4(4) . . ?
F1A Li1A Ru3A 105.0(4) . . ?
O1A Li1A Ru3A 132.5(4) . . ?
O5A Li1A Ru3A 38.6(2) . . ?
O3A Li1A Ru3A 73.5(3) . . ?
Ru1A Li1A Ru3A 113.5(3) . . ?
F1A Li1A Ru2A 106.9(4) . . ?
O1A Li1A Ru2A 74.6(3) . . ?
O5A Li1A Ru2A 132.7(4) . . ?
O3A Li1A Ru2A 38.8(2) . . ?
Ru1A Li1A Ru2A 113.8(3) . . ?
Ru3A Li1A Ru2A 112.2(3) . . ?
O2B Ru1B O1B 79.54(15) . . ?
O2B Ru1B N3B 83.41(17) . . ?
O1B Ru1B N3B 85.81(17) . . ?
O2B Ru1B C17B 99.2(2) . . ?
O1B Ru1B C17B 166.6(2) . . ?
N3B Ru1B C17B 107.4(2) . . ?
O2B Ru1B C20B 146.5(2) . . ?
O1B Ru1B C20B 92.3(2) . . ?
N3B Ru1B C20B 128.7(2) . . ?
C17B Ru1B C20B 81.4(2) . . ?
O2B Ru1B C18B 91.37(19) . . ?
O1B Ru1B C18B 127.7(2) . . ?
N3B Ru1B C18B 144.7(2) . . ?
C17B Ru1B C18B 38.9(2) . . ?
C20B Ru1B C18B 68.0(2) . . ?
O2B Ru1B C21B 167.1(2) . . ?
O1B Ru1B C21B 113.3(2) . . ?
N3B Ru1B C21B 97.2(2) . . ?
C17B Ru1B C21B 68.3(3) . . ?
C20B Ru1B C21B 38.0(3) . . ?
C18B Ru1B C21B 80.7(2) . . ?
O2B Ru1B C16B 129.3(2) . . ?
O1B Ru1B C16B 149.3(2) . . ?
N3B Ru1B C16B 87.6(2) . . ?
C17B Ru1B C16B 37.6(2) . . ?
C20B Ru1B C16B 69.1(3) . . ?
C18B Ru1B C16B 69.0(2) . . ?
C21B Ru1B C16B 38.1(3) . . ?
O2B Ru1B C19B 110.03(19) . . ?
O1B Ru1B C19B 98.34(19) . . ?
N3B Ru1B C19B 166.4(2) . . ?
C17B Ru1B C19B 69.3(2) . . ?
C20B Ru1B C19B 38.6(2) . . ?
C18B Ru1B C19B 37.2(2) . . ?
C21B Ru1B C19B 69.3(2) . . ?
C16B Ru1B C19B 82.3(2) . . ?
O2B Ru1B Li1B 112.1(2) . . ?
O1B Ru1B Li1B 36.2(2) . . ?
N3B Ru1B Li1B 75.1(2) . . ?
C17B Ru1B Li1B 148.5(3) . . ?
C20B Ru1B Li1B 73.8(2) . . ?
C18B Ru1B Li1B 137.8(2) . . ?
C21B Ru1B Li1B 80.3(3) . . ?
C16B Ru1B Li1B 113.3(3) . . ?
C19B Ru1B Li1B 100.6(2) . . ?
O4B Ru2B O3B 79.51(15) . . ?
O4B Ru2B N1B 83.99(17) . . ?
O3B Ru2B N1B 85.38(17) . . ?
O4B Ru2B C28B 89.4(2) . . ?
O3B Ru2B C28B 141.5(2) . . ?
N1B Ru2B C28B 130.3(2) . . ?
O4B Ru2B C30B 131.1(3) . . ?
O3B Ru2B C30B 92.2(2) . . ?
N1B Ru2B C30B 143.8(3) . . ?
C28B Ru2B C30B 67.8(3) . . ?
O4B Ru2B C27B 107.9(2) . . ?
O3B Ru2B C27B 172.0(2) . . ?
N1B Ru2B C27B 98.1(2) . . ?
C28B Ru2B C27B 38.3(3) . . ?
C30B Ru2B C27B 80.8(3) . . ?
O4B Ru2B C31B 167.7(2) . . ?
O3B Ru2B C31B 104.5(2) . . ?
N1B Ru2B C31B 107.8(2) . . ?
C28B Ru2B C31B 80.3(2) . . ?
C30B Ru2B C31B 38.2(3) . . ?
C27B Ru2B C31B 67.7(3) . . ?
O4B Ru2B C26B 143.1(2) . . ?
O3B Ru2B C26B 135.9(2) . . ?
N1B Ru2B C26B 88.5(2) . . ?
C28B Ru2B C26B 68.4(2) . . ?
C30B Ru2B C26B 68.4(3) . . ?
C27B Ru2B C26B 37.7(3) . . ?
C31B Ru2B C26B 37.4(3) . . ?
O4B Ru2B C29B 99.1(2) . . ?
O3B Ru2B C29B 107.5(2) . . ?
N1B Ru2B C29B 167.1(2) . . ?
C28B Ru2B C29B 37.8(3) . . ?
C30B Ru2B C29B 37.7(3) . . ?
C27B Ru2B C29B 68.9(3) . . ?
C31B Ru2B C29B 68.6(3) . . ?
C26B Ru2B C29B 81.4(3) . . ?
O4B Ru2B Li1B 111.0(2) . . ?
O3B Ru2B Li1B 35.0(2) . . ?
N1B Ru2B Li1B 74.5(2) . . ?
C28B Ru2B Li1B 150.7(3) . . ?
C30B Ru2B Li1B 82.9(3) . . ?
C27B Ru2B Li1B 139.2(3) . . ?
C31B Ru2B Li1B 76.5(3) . . ?
C26B Ru2B Li1B 101.6(3) . . ?
C29B Ru2B Li1B 115.4(3) . . ?
O6B Ru3B O5B 79.64(15) . . ?
O6B Ru3B N2B 84.19(17) . . ?
O5B Ru3B N2B 85.58(17) . . ?
O6B Ru3B C40B 139.3(2) . . ?
O5B Ru3B C40B 91.0(2) . . ?
N2B Ru3B C40B 134.9(2) . . ?
O6B Ru3B C38B 89.4(2) . . ?
O5B Ru3B C38B 133.4(2) . . ?
N2B Ru3B C38B 138.6(2) . . ?
C40B Ru3B C38B 68.6(2) . . ?
O6B Ru3B C37B 103.0(2) . . ?
O5B Ru3B C37B 170.1(2) . . ?
N2B Ru3B C37B 104.1(2) . . ?
C40B Ru3B C37B 80.8(2) . . ?
C38B Ru3B C37B 38.0(2) . . ?
O6B Ru3B C41B 169.9(2) . . ?
O5B Ru3B C41B 108.6(2) . . ?
N2B Ru3B C41B 102.0(2) . . ?
C40B Ru3B C41B 37.6(3) . . ?
C38B Ru3B C41B 80.7(3) . . ?
C37B Ru3B C41B 67.9(3) . . ?
O6B Ru3B C39B 104.4(2) . . ?
O5B Ru3B C39B 101.1(2) . . ?
N2B Ru3B C39B 169.8(2) . . ?
C40B Ru3B C39B 38.4(2) . . ?
C38B Ru3B C39B 38.2(2) . . ?
C37B Ru3B C39B 69.0(2) . . ?
C41B Ru3B C39B 68.8(3) . . ?
O6B Ru3B C36B 135.8(2) . . ?
O5B Ru3B C36B 143.2(2) . . ?
N2B Ru3B C36B 88.3(2) . . ?
C40B Ru3B C36B 68.4(3) . . ?
C38B Ru3B C36B 68.4(3) . . ?
C37B Ru3B C36B 37.6(3) . . ?
C41B Ru3B C36B 37.8(3) . . ?
C39B Ru3B C36B 81.7(3) . . ?
O6B Ru3B Li1B 111.4(2) . . ?
O5B Ru3B Li1B 35.5(2) . . ?
N2B Ru3B Li1B 74.3(2) . . ?
C40B Ru3B Li1B 77.2(3) . . ?
C38B Ru3B Li1B 144.4(3) . . ?
C37B Ru3B Li1B 145.0(3) . . ?
C41B Ru3B Li1B 78.2(3) . . ?
C39B Ru3B Li1B 106.8(2) . . ?
C36B Ru3B Li1B 108.2(3) . . ?
C1B O1B Li1B 128.5(5) . . ?
C1B O1B Ru1B 110.9(3) . . ?
Li1B O1B Ru1B 104.3(4) . . ?
C2B O2B Ru1B 112.0(3) . . ?
C6B O3B Li1B 130.0(5) . . ?
C6B O3B Ru2B 111.5(3) . . ?
Li1B O3B Ru2B 106.3(3) . . ?
C7B O4B Ru2B 113.0(3) . . ?
C11B O5B Li1B 129.1(5) . . ?
C11B O5B Ru3B 112.7(3) . . ?
Li1B O5B Ru3B 106.4(4) . . ?
C12B O6B Ru3B 112.5(4) . . ?
C1B N1B C5B 118.4(5) . . ?
C1B N1B Ru2B 123.5(4) . . ?
C5B N1B Ru2B 117.8(4) . . ?
C6B N2B C10B 119.1(5) . . ?
C6B N2B Ru3B 126.1(4) . . ?
C10B N2B Ru3B 114.7(4) . . ?
C11B N3B C15B 117.8(5) . . ?
C11B N3B Ru1B 123.8(4) . . ?
C15B N3B Ru1B 117.6(4) . . ?
O1B C1B N1B 120.6(5) . . ?
O1B C1B C2B 118.1(5) . . ?
N1B C1B C2B 121.3(5) . . ?
O2B C2B C3B 123.5(6) . . ?
O2B C2B C1B 117.1(5) . . ?
C3B C2B C1B 119.4(6) . . ?
C2B C3B C4B 118.9(6) . . ?
C5B C4B C3B 120.1(6) . . ?
C4B C5B N1B 121.8(6) . . ?
N2B C6B O3B 120.1(5) . . ?
N2B C6B C7B 122.2(5) . . ?
O3B C6B C7B 117.6(5) . . ?
O4B C7B C8B 124.3(5) . . ?
O4B C7B C6B 117.7(5) . . ?
C8B C7B C6B 118.0(5) . . ?
C7B C8B C9B 119.4(6) . . ?
C10B C9B C8B 120.9(6) . . ?
C9B C10B N2B 120.4(6) . . ?
N3B C11B O5B 120.3(5) . . ?
N3B C11B C12B 123.4(5) . . ?
O5B C11B C12B 116.2(5) . . ?
O6B C12B C13B 123.7(6) . . ?
O6B C12B C11B 118.3(5) . . ?
C13B C12B C11B 117.9(6) . . ?
C12B C13B C14B 117.9(6) . . ?
C15B C14B C13B 120.5(6) . . ?
C14B C15B N3B 122.3(6) . . ?
C17B C16B C21B 118.7(6) . . ?
C17B C16B C22B 120.5(7) . . ?
C21B C16B C22B 120.7(6) . . ?
C17B C16B Ru1B 70.1(3) . . ?
C21B C16B Ru1B 70.5(4) . . ?
C22B C16B Ru1B 127.2(5) . . ?
C16B C17B C18B 120.2(6) . . ?
C16B C17B Ru1B 72.2(4) . . ?
C18B C17B Ru1B 70.8(3) . . ?
C19B C18B C17B 122.0(6) . . ?
C19B C18B Ru1B 72.6(3) . . ?
C17B C18B Ru1B 70.3(3) . . ?
C18B C19B C20B 117.3(6) . . ?
C18B C19B C23B 123.5(6) . . ?
C20B C19B C23B 119.1(6) . . ?
C18B C19B Ru1B 70.2(3) . . ?
C20B C19B Ru1B 69.4(3) . . ?
C23B C19B Ru1B 129.6(4) . . ?
C21B C20B C19B 121.1(6) . . ?
C21B C20B Ru1B 71.4(4) . . ?
C19B C20B Ru1B 72.0(3) . . ?
C20B C21B C16B 120.7(6) . . ?
C20B C21B Ru1B 70.6(3) . . ?
C16B C21B Ru1B 71.4(4) . . ?
C19B C23B C25B 112.6(6) . . ?
C19B C23B C24B 110.3(6) . . ?
C25B C23B C24B 111.8(6) . . ?
C31B C26B C27B 119.0(6) . . ?
C31B C26B C32B 120.0(7) . . ?
C27B C26B C32B 120.9(8) . . ?
C31B C26B Ru2B 70.8(4) . . ?
C27B C26B Ru2B 70.2(4) . . ?
C32B C26B Ru2B 128.5(5) . . ?
C26B C27B C28B 119.4(6) . . ?
C26B C27B Ru2B 72.1(4) . . ?
C28B C27B Ru2B 69.5(4) . . ?
C29B C28B C27B 123.2(6) . . ?
C29B C28B Ru2B 74.0(4) . . ?
C27B C28B Ru2B 72.3(4) . . ?
C28B C29B C30B 116.3(6) . . ?
C28B C29B C33B 119.9(7) . . ?
C30B C29B C33B 123.5(7) . . ?
C28B C29B Ru2B 68.2(4) . . ?
C30B C29B Ru2B 69.4(4) . . ?
C33B C29B Ru2B 127.1(5) . . ?
C29B C30B C31B 121.6(6) . . ?
C29B C30B Ru2B 72.9(4) . . ?
C31B C30B Ru2B 71.7(4) . . ?
C26B C31B C30B 120.5(6) . . ?
C26B C31B Ru2B 71.8(4) . . ?
C30B C31B Ru2B 70.2(4) . . ?
C35B C33B C29B 114.7(8) . . ?
C35B C33B C34B 113.2(8) . . ?
C29B C33B C34B 108.6(7) . . ?
C37B C36B C41B 118.4(7) . . ?
C37B C36B C42B 120.4(7) . . ?
C41B C36B C42B 121.0(7) . . ?
C37B C36B Ru3B 70.1(4) . . ?
C41B C36B Ru3B 70.2(4) . . ?
C42B C36B Ru3B 127.7(5) . . ?
C38B C37B C36B 120.6(6) . . ?
C38B C37B Ru3B 70.0(3) . . ?
C36B C37B Ru3B 72.3(4) . . ?
C37B C38B C39B 121.7(6) . . ?
C37B C38B Ru3B 71.9(4) . . ?
C39B C38B Ru3B 72.2(3) . . ?
C38B C39B C40B 116.8(6) . . ?
C38B C39B C43B 122.1(6) . . ?
C40B C39B C43B 121.1(6) . . ?
C38B C39B Ru3B 69.6(4) . . ?
C40B C39B Ru3B 69.5(4) . . ?
C43B C39B Ru3B 129.6(5) . . ?
C41B C40B C39B 121.9(6) . . ?
C41B C40B Ru3B 72.5(4) . . ?
C39B C40B Ru3B 72.1(4) . . ?
C40B C41B C36B 120.6(7) . . ?
C40B C41B Ru3B 70.0(4) . . ?
C36B C41B Ru3B 72.0(4) . . ?
C45B C43B C39B 113.8(6) . . ?
C45B C43B C44B 111.6(7) . . ?
C39B C43B C44B 107.9(6) . . ?
F1B Li1B O3B 116.9(6) . . ?
F1B Li1B O1B 121.3(5) . . ?
O3B Li1B O1B 100.0(5) . . ?
F1B Li1B O5B 115.5(5) . . ?
O3B Li1B O5B 99.2(5) . . ?
O1B Li1B O5B 100.3(5) . . ?
F1B Li1B Ru1B 108.0(4) . . ?
O3B Li1B Ru1B 132.4(5) . . ?
O1B Li1B Ru1B 39.5(2) . . ?
O5B Li1B Ru1B 73.8(3) . . ?
F1B Li1B Ru2B 108.6(4) . . ?
O3B Li1B Ru2B 38.7(2) . . ?
O1B Li1B Ru2B 73.1(3) . . ?
O5B Li1B Ru2B 130.7(4) . . ?
Ru1B Li1B Ru2B 112.6(3) . . ?
F1B Li1B Ru3B 101.4(4) . . ?
O3B Li1B Ru3B 74.8(3) . . ?
O1B Li1B Ru3B 132.7(5) . . ?
O5B Li1B Ru3B 38.1(2) . . ?
Ru1B Li1B Ru3B 111.9(3) . . ?
Ru2B Li1B Ru3B 113.5(3) . . ?
C101 C100 C105 119.4(8) . . ?
C100 C101 C102 122.0(8) . . ?
C101 C102 C103 119.1(8) . . ?
C102 C103 C104 119.4(8) . . ?
C105 C104 C103 120.1(8) . . ?
C104 C105 C100 119.9(8) . . ?
C107 C106 C111 122.6(13) . . ?
C106 C107 C108 120.8(12) . . ?
C109 C108 C107 119.1(11) . . ?
C110 C109 C108 120.4(12) . . ?
C109 C110 C111 119.9(13) . . ?
C106 C111 C110 117.2(11) . . ?
C113 C112 C117 121.8(15) . . ?
C114 C113 C112 121.4(14) . . ?
C113 C114 C115 119.8(12) . . ?
C114 C115 C116 119.5(14) . . ?
C117 C116 C115 117.1(14) . . ?
C116 C117 C112 119.9(14) . . ?
C120 C118 C119 118.3(9) . . ?
C118 C119 C120 118.7(10) . 2_565 ?
C118 C120 C119 122.9(10) . 2_565 ?

loop_
_geom_bond_atom_site_label_1
_geom_bond_atom_site_label_2
_geom_bond_distance
_geom_bond_site_symmetry_2
_geom_bond_publ_flag
Ru1A O2A 2.061(5) . ?
Ru1A O1A 2.096(4) . ?
Ru1A C18A 2.137(6) . ?
Ru1A N3A 2.138(5) . ?
Ru1A C20A 2.159(7) . ?
Ru1A C17A 2.163(6) . ?
Ru1A C21A 2.182(7) . ?
Ru1A C19A 2.191(7) . ?
Ru1A C16A 2.198(6) . ?
Ru1A Li1A 3.193(9) . ?
Ru2A O4A 2.061(4) . ?
Ru2A O3A 2.106(4) . ?
Ru2A N1A 2.158(5) . ?
Ru2A C30A 2.160(6) . ?
Ru2A C27A 2.164(6) . ?
Ru2A C28A 2.171(6) . ?
Ru2A C26A 2.199(6) . ?
Ru2A C31A 2.203(6) . ?
Ru2A C29A 2.209(6) . ?
Ru2A Li1A 3.240(10) . ?
Ru3A O6A 2.060(4) . ?
Ru3A O5A 2.085(4) . ?
Ru3A N2A 2.146(5) . ?
Ru3A C40A 2.159(6) . ?
Ru3A C38A 2.162(6) . ?
Ru3A C37A 2.176(6) . ?
Ru3A C41A 2.177(6) . ?
Ru3A C39A 2.191(6) . ?
Ru3A C36A 2.193(6) . ?
Ru3A Li1A 3.211(10) . ?
F1A Li1A 1.811(10) . ?
O1A C1A 1.307(7) . ?
O1A Li1A 1.907(10) . ?
O2A C2A 1.319(8) . ?
O3A C6A 1.323(7) . ?
O3A Li1A 1.962(10) . ?
O4A C7A 1.319(7) . ?
O5A C11A 1.321(6) . ?
O5A Li1A 1.926(10) . ?
O6A C12A 1.321(7) . ?
N1A C1A 1.340(7) . ?
N1A C5A 1.361(8) . ?
N2A C6A 1.335(7) . ?
N2A C10A 1.378(7) . ?
N3A C11A 1.328(7) . ?
N3A C15A 1.389(7) . ?
C1A C2A 1.446(8) . ?
C2A C3A 1.379(9) . ?
C3A C4A 1.378(9) . ?
C4A C5A 1.388(9) . ?
C6A C7A 1.433(8) . ?
C7A C8A 1.357(8) . ?
C8A C9A 1.419(9) . ?
C9A C10A 1.347(8) . ?
C11A C12A 1.438(8) . ?
C12A C13A 1.384(8) . ?
C13A C14A 1.402(9) . ?
C14A C15A 1.357(9) . ?
C16A C21A 1.418(9) . ?
C16A C17A 1.419(10) . ?
C16A C22A 1.509(10) . ?
C17A C18A 1.400(10) . ?
C18A C19A 1.440(11) . ?
C19A C20A 1.420(12) . ?
C19A C23A 1.524(13) . ?
C20A C21A 1.408(11) . ?
C23A C25A 1.478(10) . ?
C23A C24A 1.479(14) . ?
C26A C31A 1.401(10) . ?
C26A C27A 1.418(9) . ?
C26A C32A 1.510(9) . ?
C27A C28A 1.436(9) . ?
C28A C29A 1.398(9) . ?
C29A C30A 1.437(8) . ?
C29A C33A 1.502(9) . ?
C30A C31A 1.418(9) . ?
C33A C34A 1.528(9) . ?
C33A C35A 1.531(9) . ?
C36A C41A 1.403(9) . ?
C36A C37A 1.429(9) . ?
C36A C42A 1.506(9) . ?
C37A C38A 1.425(9) . ?
C38A C39A 1.414(9) . ?
C39A C40A 1.430(9) . ?
C39A C43A 1.512(9) . ?
C40A C41A 1.413(9) . ?
C43A C44A 1.531(9) . ?
C43A C45A 1.536(9) . ?
Ru1B O2B 2.055(4) . ?
Ru1B O1B 2.105(4) . ?
Ru1B N3B 2.147(5) . ?
Ru1B C17B 2.163(6) . ?
Ru1B C20B 2.167(6) . ?
Ru1B C18B 2.169(6) . ?
Ru1B C21B 2.178(6) . ?
Ru1B C16B 2.190(6) . ?
Ru1B C19B 2.201(6) . ?
Ru1B Li1B 3.206(11) . ?
Ru2B O4B 2.060(4) . ?
Ru2B O3B 2.104(4) . ?
Ru2B N1B 2.134(5) . ?
Ru2B C28B 2.136(6) . ?
Ru2B C30B 2.165(6) . ?
Ru2B C27B 2.172(6) . ?
Ru2B C31B 2.185(6) . ?
Ru2B C26B 2.198(6) . ?
Ru2B C29B 2.211(7) . ?
Ru2B Li1B 3.228(10) . ?
Ru3B O6B 2.062(4) . ?
Ru3B O5B 2.083(4) . ?
Ru3B N2B 2.145(5) . ?
Ru3B C40B 2.153(6) . ?
Ru3B C38B 2.155(6) . ?
Ru3B C37B 2.180(6) . ?
Ru3B C41B 2.186(7) . ?
Ru3B C39B 2.189(6) . ?
Ru3B C36B 2.209(7) . ?
Ru3B Li1B 3.239(10) . ?
F1B Li1B 1.769(11) . ?
O1B C1B 1.306(7) . ?
O1B Li1B 1.952(11) . ?
O2B C2B 1.332(7) . ?
O3B C6B 1.330(6) . ?
O3B Li1B 1.929(11) . ?
O4B C7B 1.331(7) . ?
O5B C11B 1.336(7) . ?
O5B Li1B 1.959(11) . ?
O6B C12B 1.331(7) . ?
N1B C1B 1.338(7) . ?
N1B C5B 1.390(8) . ?
N2B C6B 1.323(7) . ?
N2B C10B 1.389(7) . ?
N3B C11B 1.321(8) . ?
N3B C15B 1.377(8) . ?
C1B C2B 1.441(8) . ?
C2B C3B 1.366(8) . ?
C3B C4B 1.400(9) . ?
C4B C5B 1.372(9) . ?
C6B C7B 1.427(8) . ?
C7B C8B 1.366(8) . ?
C8B C9B 1.388(9) . ?
C9B C10B 1.358(9) . ?
C11B C12B 1.432(8) . ?
C12B C13B 1.373(9) . ?
C13B C14B 1.426(9) . ?
C14B C15B 1.347(9) . ?
C16B C17B 1.404(9) . ?
C16B C21B 1.428(10) . ?
C16B C22B 1.508(10) . ?
C17B C18B 1.443(9) . ?
C18B C19B 1.395(9) . ?
C19B C20B 1.444(8) . ?
C19B C23B 1.513(9) . ?
C20B C21B 1.415(10) . ?
C23B C25B 1.526(9) . ?
C23B C24B 1.538(9) . ?
C26B C31B 1.404(10) . ?
C26B C27B 1.411(10) . ?
C26B C32B 1.521(10) . ?
C27B C28B 1.413(10) . ?
C28B C29B 1.409(10) . ?
C29B C30B 1.415(10) . ?
C29B C33B 1.531(10) . ?
C30B C31B 1.422(11) . ?
C33B C35B 1.445(13) . ?
C33B C34B 1.532(11) . ?
C36B C37B 1.413(10) . ?
C36B C41B 1.425(10) . ?
C36B C42B 1.501(10) . ?
C37B C38B 1.413(9) . ?
C38B C39B 1.422(9) . ?
C39B C40B 1.429(9) . ?
C39B C43B 1.535(10) . ?
C40B C41B 1.397(10) . ?
C43B C45B 1.523(11) . ?
C43B C44B 1.544(10) . ?
C100 C101 1.355(11) . ?
C100 C105 1.377(12) . ?
C101 C102 1.364(11) . ?
C102 C103 1.372(13) . ?
C103 C104 1.396(13) . ?
C104 C105 1.364(13) . ?
C106 C107 1.312(17) . ?
C106 C111 1.33(2) . ?
C107 C108 1.352(14) . ?
C108 C109 1.340(15) . ?
C109 C110 1.34(2) . ?
C110 C111 1.40(2) . ?
C112 C113 1.318(17) . ?
C112 C117 1.36(2) . ?
C113 C114 1.314(15) . ?
C114 C115 1.364(17) . ?
C115 C116 1.430(19) . ?
C116 C117 1.35(2) . ?
C118 C120 1.326(14) . ?
C118 C119 1.348(13) . ?
C119 C120 1.375(14) 2_565 ?
C120 C119 1.375(14) 2_565 ?

loop_
_geom_hbond_atom_site_label_D
_geom_hbond_atom_site_label_H
_geom_hbond_atom_site_label_A
_geom_hbond_distance_DH
_geom_hbond_distance_HA
_geom_hbond_distance_DA
_geom_hbond_angle_DHA
_geom_hbond_site_symmetry_A
F2A H1A F1A 1.161(16) 1.167(16) 2.319(5) 170(7) .
F1B H1B F2B 1.149(17) 1.166(17) 2.300(6) 167(7) .
